data_2211950
loop_
_publ_author_name
'Chu, Zhao-Lian'
'Huang, Wei'

_publ_section_title
;Diaqua-1\k<i>O</i>,2\k<i>O</i>-[\m-11,23-dichloro-3,7,15,19-tetraazatricyclo[19.3.1.1^19,13^]hexacosa-1(25),2,7,9,11,13(26),14,19,21,23-decaene-25,26-diolato-1\k^4^<i>N</i>^3^,<i>N</i>^7^,<i>O</i>^25^,<i>O</i>^26^:2\k^4^<i>N</i>^15^,<i>N</i>^19^,<i>O</i>^25^,<i>O</i>^26^]dizinc(II)
 dinitrate
;
_journal_coeditor_code SJ2193
_journal_issue 1
_journal_name_full 'Acta Crystallographica Section E'
_journal_page_first m198
_journal_page_last m200
_journal_paper_doi 10.1107/S1600536806053141
_journal_volume 63
_journal_year 2007
_chemical_formula_iupac '[Zn2 (C22 H20 Cl2 N4 O2) (H2 O)2] (N O3)2'
_chemical_formula_moiety 'C22 H24 Cl2 N4 O4 Zn2 2+, 2(N O3 -)'
_chemical_formula_sum 'C22 H24 Cl2 N6 O10 Zn2'
_chemical_formula_weight 734.11
_chemical_name_systematic
;
diaqua-1\kO,2\kO-[\m-11,23-dichloro-3,7,15,19-
tetraazatricyclo[19.3.1.1^19,13^]hexacosa-1(25),2,7,9,11,13(26),14,19,21,23-
decaene-25,26-diolato-
1\k^4^N^3^,N^7^,O^25^,<i>O</i>^26^:2\k^4^N^15^,N^19^,O^25^,O^26^]dizinc(II)
dinitrate
;
_space_group_IT_number 14
_symmetry_cell_setting monoclinic
_symmetry_space_group_name_Hall '-P 2yn'
_symmetry_space_group_name_H-M 'P 1 21/n 1'
_atom_sites_solution_hydrogens geom
_atom_sites_solution_primary direct
_atom_sites_solution_secondary difmap
_audit_creation_method SHELXL-97
_cell_angle_alpha 90.00
_cell_angle_beta 105.431(6)
_cell_angle_gamma 90.00
_cell_formula_units_Z 2
_cell_length_a 8.379(3)
_cell_length_b 17.330(6)
_cell_length_c 9.506(3)
_cell_measurement_reflns_used 995
_cell_measurement_temperature 291(2)
_cell_measurement_theta_max 27.589
_cell_measurement_theta_min 3.165
_cell_volume 1330.6(8)
_computing_cell_refinement 'SAINT (Bruker, 2000)'
_computing_data_collection 'SMART (Bruker, 2000)'
_computing_data_reduction SAINT
_computing_molecular_graphics SHELXTL
_computing_publication_material SHELXTL
_computing_structure_refinement SHELXTL
_computing_structure_solution 'SHELXTL (Bruker, 2000)'
_diffrn_ambient_temperature 291(2)
_diffrn_measured_fraction_theta_full 0.995
_diffrn_measured_fraction_theta_max 0.995
_diffrn_measurement_device_type 'Bruker CCD area-detector'
_diffrn_measurement_method '\f and \w'
_diffrn_radiation_monochromator graphite
_diffrn_radiation_source 'fine-focus sealed tube'
_diffrn_radiation_type MoK\a
_diffrn_radiation_wavelength 0.71073
_diffrn_reflns_av_R_equivalents 0.0713
_diffrn_reflns_av_sigmaI/netI 0.0534
_diffrn_reflns_limit_h_max 10
_diffrn_reflns_limit_h_min -10
_diffrn_reflns_limit_k_max 21
_diffrn_reflns_limit_k_min -17
_diffrn_reflns_limit_l_max 11
_diffrn_reflns_limit_l_min -9
_diffrn_reflns_number 6999
_diffrn_reflns_theta_full 26.00
_diffrn_reflns_theta_max 26.00
_diffrn_reflns_theta_min 2.51
_diffrn_standards_number 0
_exptl_absorpt_coefficient_mu 2.072
_exptl_absorpt_correction_T_max 0.6640
_exptl_absorpt_correction_T_min 0.6152
_exptl_absorpt_correction_type multi-scan
_exptl_absorpt_process_details '(SADABS; Bruker, 2000)'
_exptl_crystal_colour yellow
_exptl_crystal_density_diffrn 1.832
_exptl_crystal_density_method 'not measured'
_exptl_crystal_description block
_exptl_crystal_F_000 744
_exptl_crystal_size_max 0.30
_exptl_crystal_size_mid 0.20
_exptl_crystal_size_min 0.20
_refine_diff_density_max 0.589
_refine_diff_density_min -0.372
_refine_ls_extinction_method none
_refine_ls_goodness_of_fit_ref 1.040
_refine_ls_hydrogen_treatment constr
_refine_ls_matrix_type full
_refine_ls_number_parameters 200
_refine_ls_number_reflns 2605
_refine_ls_number_restraints 12
_refine_ls_restrained_S_all 1.051
_refine_ls_R_factor_all 0.0457
_refine_ls_R_factor_gt 0.0386
_refine_ls_shift/su_max 0.000
_refine_ls_shift/su_mean 0.000
_refine_ls_structure_factor_coef Fsqd
_refine_ls_weighting_details 'calc w=1/[\s^2^(Fo^2^)+(0.0548P)^2^] where P=(Fo^2^+2Fc^2^)/3'
_refine_ls_weighting_scheme calc
_refine_ls_wR_factor_gt 0.0996
_refine_ls_wR_factor_ref 0.1025
_reflns_number_gt 2196
_reflns_number_total 2605
_reflns_threshold_expression I>2\s(I)
_cod_data_source_file sj2193.cif
_cod_data_source_block I
_cod_original_cell_volume 1330.5(8)
_cod_original_sg_symbol_H-M 'P 21/n'
_cod_database_code 2211950
_cod_database_fobs_code 2211950

loop_
_symmetry_equiv_pos_as_xyz
'x, y, z'
'-x+1/2, y+1/2, -z+1/2'
'-x, -y, -z'
'x-1/2, -y-1/2, z-1/2'

loop_
_atom_site_type_symbol
_atom_site_label
_atom_site_fract_x
_atom_site_fract_y
_atom_site_fract_z
_atom_site_U_iso_or_equiv
_atom_site_adp_type
_atom_site_calc_flag
_atom_site_refinement_flags
_atom_site_occupancy
Zn Zn1 1.00222(4) 0.084252(18) 0.07199(3) 0.03492(15) Uani d . 1
C C1 0.3491(4) 0.02947(19) -0.2678(4) 0.0445(8) Uani d . 1
C C2 0.4198(4) 0.07552(18) -0.1528(4) 0.0427(7) Uani d . 1
H H2A 0.3545 0.1106 -0.1190 0.051 Uiso calc R 1
C C3 0.5888(4) 0.07109(17) -0.0845(3) 0.0359(7) Uani d . 1
C C4 0.6477(4) 0.12434(18) 0.0349(3) 0.0413(7) Uani d . 1
H H4 0.5669 0.1522 0.0638 0.050 Uiso calc R 1
C C5 0.8194(6) 0.2003(3) 0.2159(4) 0.0774(13) Uani d U 1
H H5A 0.8421 0.2477 0.1704 0.093 Uiso d R 1
H H5B 0.7163 0.2076 0.2422 0.093 Uiso d R 1
C C6 0.9437(6) 0.1836(3) 0.3519(6) 0.0455(14) Uani d PU 0.709(10)
H H6A 0.9130 0.1378 0.3972 0.055 Uiso d PR 0.709(10)
H H6B 0.9353 0.2264 0.4153 0.055 Uiso d PR 0.709(10)
C C6' 0.9586(16) 0.2230(9) 0.2804(17) 0.053(4) Uani d PU 0.291(10)
H H6'A 0.9895 0.2295 0.1908 0.063 Uiso d PR 0.291(10)
H H6'B 0.9584 0.2888 0.3004 0.063 Uiso d PR 0.291(10)
C C7 1.1189(4) 0.18133(19) 0.3520(4) 0.0495(8) Uani d . 1
H H7A 1.1778 0.1740 0.4538 0.059 Uiso d R 1
H H7B 1.1584 0.2290 0.3196 0.059 Uiso d R 1
C C8 1.3069(4) 0.09057(17) 0.3143(3) 0.0404(7) Uani d . 1
H H8 1.3692 0.1122 0.4012 0.048 Uiso calc R 1
C C9 1.3891(4) 0.03098(17) 0.2512(3) 0.0377(7) Uani d . 1
C C10 1.5576(4) 0.02237(19) 0.3189(3) 0.0441(7) Uani d . 1
H H10 1.6068 0.0524 0.3999 0.053 Uiso calc R 1
C C11 0.6891(3) 0.01575(16) -0.1315(3) 0.0325(6) Uani d . 1
Cl Cl1 0.13688(11) 0.03603(6) -0.34952(11) 0.0656(3) Uani d . 1
N N1 1.1607(3) 0.11691(15) 0.2658(3) 0.0391(6) Uani d . 1
N N2 0.7975(3) 0.13784(16) 0.1056(3) 0.0476(7) Uani d . 1
N N3 0.2630(4) 0.30689(18) 0.1094(3) 0.0496(7) Uani d . 1
O O1 0.8476(2) 0.00873(11) -0.0656(2) 0.0348(4) Uani d . 1
O O2 1.0643(3) 0.15247(13) -0.0765(2) 0.0479(5) Uani d . 1
H H2C 0.9638 0.1633 -0.1177 0.058 Uiso d R 1
H H2B 1.0844 0.1961 -0.0432 0.072 Uiso d R 1
O O3 0.3561(4) 0.25076(18) 0.1451(3) 0.0808(9) Uani d . 1
O O4 0.3003(4) 0.36967(18) 0.1686(4) 0.0841(9) Uani d . 1
O O5 0.1308(3) 0.30038(15) 0.0130(3) 0.0628(7) Uani d . 1

loop_
_atom_site_aniso_label
_atom_site_aniso_U_11
_atom_site_aniso_U_22
_atom_site_aniso_U_33
_atom_site_aniso_U_12
_atom_site_aniso_U_13
_atom_site_aniso_U_23
Zn1 0.0353(2) 0.0315(2) 0.0342(2) 0.00225(14) 0.00276(15) -0.00612(13)
C1 0.0285(16) 0.0456(18) 0.0527(19) -0.0005(14) -0.0009(13) 0.0062(15)
C2 0.0362(17) 0.0415(18) 0.0490(19) 0.0052(14) 0.0091(14) 0.0066(14)
C3 0.0333(16) 0.0352(16) 0.0375(16) 0.0027(12) 0.0063(12) 0.0044(12)
C4 0.0409(18) 0.0420(18) 0.0398(17) 0.0090(14) 0.0088(14) -0.0006(13)
C5 0.070(3) 0.081(3) 0.069(2) 0.022(2) -0.001(2) -0.045(2)
C6 0.058(3) 0.045(3) 0.036(3) -0.003(2) 0.017(2) -0.009(2)
C6' 0.052(6) 0.050(7) 0.053(7) 0.002(5) 0.011(5) -0.036(6)
C7 0.054(2) 0.0461(19) 0.0446(18) 0.0002(16) 0.0071(15) -0.0164(15)
C8 0.0429(18) 0.0401(17) 0.0343(16) -0.0087(14) 0.0035(13) -0.0067(12)
C9 0.0337(16) 0.0374(16) 0.0378(16) -0.0047(13) 0.0023(13) 0.0007(12)
C10 0.0372(18) 0.0446(18) 0.0434(18) -0.0055(14) -0.0018(13) -0.0026(14)
C11 0.0312(15) 0.0285(14) 0.0355(15) -0.0017(12) 0.0046(12) 0.0057(11)
Cl1 0.0327(5) 0.0732(7) 0.0778(7) 0.0052(4) -0.0083(4) -0.0060(5)
N1 0.0417(15) 0.0373(14) 0.0357(13) -0.0029(12) 0.0059(11) -0.0083(11)
N2 0.0419(16) 0.0509(17) 0.0446(15) 0.0112(13) 0.0024(12) -0.0183(13)
N3 0.0501(18) 0.0576(19) 0.0427(15) -0.0081(15) 0.0152(13) -0.0012(14)
O1 0.0296(10) 0.0319(10) 0.0378(11) 0.0019(8) -0.0002(8) -0.0049(8)
O2 0.0541(14) 0.0418(12) 0.0439(12) -0.0014(11) 0.0061(10) 0.0005(10)
O3 0.071(2) 0.075(2) 0.088(2) 0.0141(17) 0.0045(16) 0.0168(16)
O4 0.084(2) 0.074(2) 0.088(2) -0.0099(17) 0.0114(17) -0.0345(17)
O5 0.0551(16) 0.0514(15) 0.0671(16) -0.0058(12) -0.0096(13) 0.0025(12)

loop_
_atom_type_symbol
_atom_type_description
_atom_type_scat_dispersion_real
_atom_type_scat_dispersion_imag
_atom_type_scat_source
C C 0.0033 0.0016 'International Tables Vol C Tables 4.2.6.8 and 6.1.1.4'
H H 0.0000 0.0000 'International Tables Vol C Tables 4.2.6.8 and 6.1.1.4'
N N 0.0061 0.0033 'International Tables Vol C Tables 4.2.6.8 and 6.1.1.4'
O O 0.0106 0.0060 'International Tables Vol C Tables 4.2.6.8 and 6.1.1.4'
Cl Cl 0.1484 0.1585 'International Tables Vol C Tables 4.2.6.8 and 6.1.1.4'
Zn Zn 0.2839 1.4301 'International Tables Vol C Tables 4.2.6.8 and 6.1.1.4'

loop_
_geom_angle_atom_site_label_1
_geom_angle_atom_site_label_2
_geom_angle_atom_site_label_3
_geom_angle_site_symmetry_1
_geom_angle_site_symmetry_3
_geom_angle
_geom_angle_publ_flag
O2 Zn1 N1 . . 104.03(10) ?
O2 Zn1 N2 . . 103.08(11) ?
N1 Zn1 N2 . . 95.98(10) ?
O2 Zn1 O1 . . 99.49(9) ?
N1 Zn1 O1 . . 154.30(10) ?
N2 Zn1 O1 . . 88.60(9) y
O2 Zn1 O1 . 3_755 99.51(9) ?
N1 Zn1 O1 . 3_755 89.28(9) ?
N2 Zn1 O1 . 3_755 154.75(10) ?
O1 Zn1 O1 . 3_755 76.62(9) ?
C2 C1 C10 . 3_755 120.4(3) ?
C2 C1 Cl1 . . 119.7(3) ?
C10 C1 Cl1 3_755 . 119.9(3) ?
C1 C2 C3 . . 121.0(3) ?
C1 C2 H2A . . 119.5 ?
C3 C2 H2A . . 119.5 ?
C2 C3 C11 . . 120.2(3) ?
C2 C3 C4 . . 115.0(3) ?
C11 C3 C4 . . 124.8(3) ?
N2 C4 C3 . . 127.8(3) ?
N2 C4 H4 . . 116.1 ?
C3 C4 H4 . . 116.1 ?
C6' C5 N2 . . 120.6(6) ?
C6 C5 N2 . . 114.0(4) ?
C6' C5 H5A . . 71.3 ?
C6 C5 H5A . . 112.7 ?
N2 C5 H5A . . 107.7 ?
C6' C5 H5B . . 128.5 ?
C6 C5 H5B . . 105.8 ?
N2 C5 H5B . . 109.0 ?
H5A C5 H5B . . 107.4 ?
H5A C5 H6'A . . 51.2 ?
H5B C5 H6'A . . 153.4 ?
C5 C6 C7 . . 119.0(5) ?
C5 C6 H6A . . 110.2 ?
C7 C6 H6A . . 111.1 ?
C5 C6 H6B . . 104.3 ?
C7 C6 H6B . . 105.0 ?
H6A C6 H6B . . 106.2 ?
C5 C6' C7 . . 132.9(12) ?
C5 C6' H6'A . . 92.2 ?
C7 C6' H6'A . . 92.2 ?
C5 C6' H6'B . . 110.8 ?
C7 C6' H6'B . . 115.8 ?
H6'A C6' H6'B . . 92.5 ?
C6 C7 N1 . . 113.8(3) ?
N1 C7 C6' . . 115.0(5) ?
C6 C7 H7A . . 104.3 ?
N1 C7 H7A . . 108.7 ?
C6' C7 H7A . . 131.6 ?
C6 C7 H7B . . 113.7 ?
N1 C7 H7B . . 108.4 ?
C6' C7 H7B . . 77.7 ?
H7A C7 H7B . . 107.5 ?
N1 C8 C9 . . 128.3(3) ?
N1 C8 H8 . . 115.8 ?
C9 C8 H8 . . 115.8 ?
C10 C9 C11 . 3_755 120.5(3) ?
C10 C9 C8 . . 114.7(3) ?
C11 C9 C8 3_755 . 124.8(3) ?
C1 C10 C9 3_755 . 120.8(3) ?
C1 C10 H10 3_755 . 119.6 ?
C9 C10 H10 . . 119.6 ?
O1 C11 C9 . 3_755 121.7(3) ?
O1 C11 C3 . . 121.3(3) ?
C9 C11 C3 3_755 . 117.0(3) ?
C8 N1 C7 . . 114.6(3) ?
C8 N1 Zn1 . . 124.0(2) ?
C7 N1 Zn1 . . 121.0(2) ?
C4 N2 C5 . . 115.1(3) ?
C4 N2 Zn1 . . 125.5(2) ?
C5 N2 Zn1 . . 119.3(2) ?
O4 N3 O3 . . 120.4(3) ?
O4 N3 O5 . . 119.2(3) ?
O3 N3 O5 . . 120.4(3) ?
C11 O1 Zn1 . . 129.19(17) ?
C11 O1 Zn1 . 3_755 127.40(17) ?
Zn1 O1 Zn1 . 3_755 103.38(9) ?
Zn1 O2 H2C . . 92.5 ?
Zn1 O2 H2B . . 109.6 ?
H2C O2 H2B . . 92.9 ?

loop_
_geom_bond_atom_site_label_1
_geom_bond_atom_site_label_2
_geom_bond_site_symmetry_2
_geom_bond_distance
Zn1 O2 . 2.013(2)
Zn1 N1 . 2.044(2)
Zn1 N2 . 2.049(3)
Zn1 O1 . 2.0496(19)
Zn1 O1 3_755 2.055(2)
C1 C2 . 1.356(5)
C1 C10 3_755 1.362(5)
C1 Cl1 . 1.745(3)
C2 C3 . 1.394(4)
C2 H2A . 0.9300
C3 C11 . 1.423(4)
C3 C4 . 1.444(4)
C4 N2 . 1.278(4)
C4 H4 . 0.9300
C5 C6' . 1.229(13)
C5 C6 . 1.457(6)
C5 N2 . 1.485(4)
C5 H5A . 0.9700
C5 H5B . 0.9699
C6 C7 . 1.468(6)
C6 H6A . 0.9700
C6 H6B . 0.9700
C6' C7 . 1.518(14)
C6' H6'A . 0.9600
C6' H6'B . 1.1551
C7 N1 . 1.481(4)
C7 H7A . 0.9700
C7 H7B . 0.9701
C8 N1 . 1.273(4)
C8 C9 . 1.456(4)
C8 H8 . 0.9300
C9 C10 . 1.395(4)
C9 C11 3_755 1.409(4)
C10 C1 3_755 1.362(5)
C10 H10 . 0.9300
C11 O1 . 1.314(3)
C11 C9 3_755 1.409(4)
N3 O4 . 1.226(4)
N3 O3 . 1.237(4)
N3 O5 . 1.241(4)
O1 Zn1 3_755 2.055(2)
O2 H2C . 0.8500
O2 H2B . 0.8201

loop_
_geom_hbond_atom_site_label_D
_geom_hbond_atom_site_label_H
_geom_hbond_atom_site_label_A
_geom_hbond_site_symmetry_A
_geom_hbond_distance_DH
_geom_hbond_distance_HA
_geom_hbond_distance_DA
_geom_hbond_angle_DHA
O2 H2B O5 1_655 0.82 1.89 2.711(3) 173.7
O2 H2C O4 4_665 0.85 2.20 2.839(4) 131.6
C6 H6B O3 4_666 0.97 2.48 3.269(6) 138.6
